data_7014377
loop_
_publ_author_name
'Meinholz, Margret M.'
'Pandey, Sushil K.'
'Deuerlein, Stephan M.'
'Stalke, Dietmar'

_publ_section_title
;
 Access to new Janus head ligands: linking sulfur diimides and
 phosphanes for hemilabile tripodal scorpionates.
;
_journal_issue 8
_journal_name_full 'Dalton transactions (Cambridge, England : 2003)'
_journal_page_first 1662
_journal_page_last 1671
_journal_paper_doi 10.1039/c0dt00665c
_journal_volume 40
_journal_year 2011
_chemical_formula_sum 'C18 H52 Li2 N4 P2 S2 Si4'
_chemical_formula_weight 576.94
_chemical_name_systematic
;
?
;
_space_group_IT_number 2
_symmetry_cell_setting triclinic
_symmetry_space_group_name_Hall '-P 1'
_symmetry_space_group_name_H-M 'P -1'
_atom_sites_solution_hydrogens geom
_atom_sites_solution_primary direct
_atom_sites_solution_secondary difmap
_audit_creation_method SHELXL-97
_cell_angle_alpha 68.6360(10)
_cell_angle_beta 65.7280(10)
_cell_angle_gamma 60.9900(10)
_cell_formula_units_Z 1
_cell_length_a 10.2715(11)
_cell_length_b 10.3560(11)
_cell_length_c 10.4832(11)
_cell_measurement_reflns_used 7152
_cell_measurement_temperature 100(2)
_cell_measurement_theta_max 26.755
_cell_measurement_theta_min 2.2985
_cell_volume 869.77(16)
_computing_cell_refinement 'SAINT v7.46A'
_computing_data_collection 'Apex v2.2-0'
_computing_data_reduction 'SAINT v7.46A'
_computing_molecular_graphics 'XSHELL v4.01'
_computing_publication_material 'XSHELL v4.01'
_computing_structure_refinement 'SHELXL in SHELXTL v2008/2 (Sheldrick, 2008)'
_computing_structure_solution 'SHELXS in SHELXTL v2008/2 (Sheldrick, 2008)'
_diffrn_ambient_temperature 100(2)
_diffrn_measured_fraction_theta_full 0.998
_diffrn_measured_fraction_theta_max 0.998
_diffrn_measurement_device_type 'Bruker Smart Apex II with D8-Goniometer'
_diffrn_measurement_method 'omega scans'
_diffrn_radiation_monochromator 'INCOATEC quazar mirror optics'
_diffrn_radiation_source 'INCOATEC Mo micro source'
_diffrn_radiation_type MoK\a
_diffrn_radiation_wavelength 0.71073
_diffrn_reflns_av_R_equivalents 0.0145
_diffrn_reflns_av_sigmaI/netI 0.0148
_diffrn_reflns_limit_h_max 12
_diffrn_reflns_limit_h_min -11
_diffrn_reflns_limit_k_max 12
_diffrn_reflns_limit_k_min -11
_diffrn_reflns_limit_l_max 13
_diffrn_reflns_limit_l_min 0
_diffrn_reflns_number 21105
_diffrn_reflns_theta_full 26.37
_diffrn_reflns_theta_max 26.37
_diffrn_reflns_theta_min 2.18
_exptl_absorpt_coefficient_mu 0.396
_exptl_absorpt_correction_T_max 0.9897
_exptl_absorpt_correction_T_min 0.9447
_exptl_absorpt_correction_type empirical
_exptl_absorpt_process_details SADABS-2008/2
_exptl_crystal_colour colourless
_exptl_crystal_density_diffrn 1.101
_exptl_crystal_density_method 'not measured'
_exptl_crystal_description plate
_exptl_crystal_F_000 312
_exptl_crystal_size_max 0.14
_exptl_crystal_size_mid 0.12
_exptl_crystal_size_min 0.02
_refine_diff_density_max 0.314
_refine_diff_density_min -0.223
_refine_diff_density_rms 0.039
_refine_ls_extinction_method none
_refine_ls_goodness_of_fit_ref 0.861
_refine_ls_hydrogen_treatment constr
_refine_ls_matrix_type full
_refine_ls_number_parameters 153
_refine_ls_number_reflns 3546
_refine_ls_number_restraints 0
_refine_ls_restrained_S_all 0.861
_refine_ls_R_factor_all 0.0236
_refine_ls_R_factor_gt 0.0216
_refine_ls_shift/su_max 0.001
_refine_ls_shift/su_mean 0.000
_refine_ls_structure_factor_coef Fsqd
_refine_ls_weighting_details 'calc w=1/[\s^2^(Fo^2^)+(0.0391P)^2^+0.5002P] where P=(Fo^2^+2Fc^2^)/3'
_refine_ls_weighting_scheme calc
_refine_ls_wR_factor_gt 0.0607
_refine_ls_wR_factor_ref 0.0619
_reflns_number_gt 3300
_reflns_number_total 3546
_reflns_threshold_expression >2sigma(I)
_cod_data_source_file C0DT00665C.TXT
_cod_data_source_block p-1a
_cod_original_sg_symbol_H-M P-1
_cod_database_code 7014377

loop_
_symmetry_equiv_pos_as_xyz
'x, y, z'
'-x, -y, -z'

loop_
_atom_site_label
_atom_site_type_symbol
_atom_site_fract_x
_atom_site_fract_y
_atom_site_fract_z
_atom_site_U_iso_or_equiv
_atom_site_adp_type
_atom_site_occupancy
_atom_site_symmetry_multiplicity
_atom_site_calc_flag
_atom_site_refinement_flags
_atom_site_disorder_assembly
_atom_site_disorder_group
C1 C 0.67155(14) 0.66104(13) 0.56528(13) 0.0208(2) Uani 1 1 d . . .
H1A H 0.7317 0.5530 0.5607 0.025 Uiso 1 1 calc R . .
H1B H 0.5601 0.6818 0.5906 0.025 Uiso 1 1 calc R . .
C2 C 0.91628(15) 0.62329(16) 0.65576(14) 0.0275(3) Uani 1 1 d . . .
H2A H 0.9530 0.6879 0.5668 0.041 Uiso 1 1 calc R . .
H2B H 0.9605 0.5202 0.6412 0.041 Uiso 1 1 calc R . .
H2C H 0.9491 0.6228 0.7316 0.041 Uiso 1 1 calc R . .
C3 C 0.67127(17) 0.53900(15) 0.85184(14) 0.0287(3) Uani 1 1 d . . .
H3A H 0.6985 0.5335 0.9335 0.043 Uiso 1 1 calc R . .
H3B H 0.7363 0.4443 0.8177 0.043 Uiso 1 1 calc R . .
H3C H 0.5616 0.5553 0.8814 0.043 Uiso 1 1 calc R . .
C4 C 0.81094(17) 0.73284(19) 0.04414(15) 0.0354(3) Uani 1 1 d . . .
H4A H 0.7970 0.8381 -0.0008 0.053 Uiso 1 1 calc R . .
H4B H 0.8290 0.6811 -0.0271 0.053 Uiso 1 1 calc R . .
H4C H 0.9005 0.6824 0.0821 0.053 Uiso 1 1 calc R . .
C5 C 0.6623(2) 0.52425(15) 0.26971(17) 0.0365(3) Uani 1 1 d . . .
H5A H 0.7520 0.4721 0.3077 0.055 Uiso 1 1 calc R . .
H5B H 0.6815 0.4769 0.1946 0.055 Uiso 1 1 calc R . .
H5C H 0.5693 0.5175 0.3469 0.055 Uiso 1 1 calc R . .
C6 C 0.45834(16) 0.82382(17) 0.12650(16) 0.0322(3) Uani 1 1 d . . .
H6A H 0.3719 0.7996 0.2005 0.048 Uiso 1 1 calc R . .
H6B H 0.4827 0.7896 0.0406 0.048 Uiso 1 1 calc R . .
H6C H 0.4289 0.9332 0.1032 0.048 Uiso 1 1 calc R . .
C7 C 0.76306(16) 1.15187(15) 0.16399(14) 0.0267(3) Uani 1 1 d . . .
H7A H 0.7639 1.0976 0.1040 0.040 Uiso 1 1 calc R . .
H7B H 0.8372 1.2002 0.1098 0.040 Uiso 1 1 calc R . .
H7C H 0.6585 1.2291 0.1929 0.040 Uiso 1 1 calc R . .
C8 C 0.81309(15) 1.11897(15) 0.44392(15) 0.0249(3) Uani 1 1 d . . .
H8A H 0.7065 1.1914 0.4766 0.037 Uiso 1 1 calc R . .
H8B H 0.8821 1.1730 0.3899 0.037 Uiso 1 1 calc R . .
H8C H 0.8473 1.0468 0.5268 0.037 Uiso 1 1 calc R . .
C9 C 1.02319(14) 0.88049(15) 0.26074(15) 0.0287(3) Uani 1 1 d . . .
H9A H 1.0599 0.8083 0.3424 0.043 Uiso 1 1 calc R . .
H9B H 1.0905 0.9362 0.2055 0.043 Uiso 1 1 calc R . .
H9C H 1.0259 0.8261 0.1997 0.043 Uiso 1 1 calc R . .
S1 S 0.72692(3) 0.77499(3) 0.38842(3) 0.01553(8) Uani 1 1 d . . .
P1 P 0.70386(3) 0.69614(3) 0.70762(3) 0.01899(8) Uani 1 1 d . . .
Si1 Si 0.63216(4) 0.72697(4) 0.19344(3) 0.01819(8) Uani 1 1 d . . .
Si2 Si 0.81935(4) 1.01589(4) 0.32679(3) 0.01732(8) Uani 1 1 d . . .
N1 N 0.59257(11) 0.81657(11) 0.32199(11) 0.0185(2) Uani 1 1 d . . .
N2 N 0.69080(11) 0.92835(11) 0.42898(10) 0.0164(2) Uani 1 1 d . . .
Li1 Li 0.4577(2) 1.0138(2) 0.3817(2) 0.0222(4) Uani 1 1 d . . .

loop_
_atom_site_aniso_label
_atom_site_aniso_U_11
_atom_site_aniso_U_22
_atom_site_aniso_U_33
_atom_site_aniso_U_23
_atom_site_aniso_U_13
_atom_site_aniso_U_12
C1 0.0250(6) 0.0181(6) 0.0210(6) -0.0020(5) -0.0066(5) -0.0112(5)
C2 0.0206(6) 0.0324(7) 0.0255(6) -0.0064(5) -0.0068(5) -0.0071(5)
C3 0.0330(7) 0.0252(7) 0.0214(6) 0.0006(5) -0.0070(5) -0.0112(6)
C4 0.0290(7) 0.0510(9) 0.0266(7) -0.0174(6) -0.0007(6) -0.0153(7)
C5 0.0533(9) 0.0204(7) 0.0447(9) -0.0068(6) -0.0229(7) -0.0139(6)
C6 0.0293(7) 0.0366(8) 0.0342(7) -0.0098(6) -0.0155(6) -0.0086(6)
C7 0.0286(7) 0.0269(7) 0.0231(6) -0.0013(5) -0.0057(5) -0.0139(5)
C8 0.0247(6) 0.0236(6) 0.0320(7) -0.0061(5) -0.0103(5) -0.0118(5)
C9 0.0179(6) 0.0284(7) 0.0336(7) -0.0078(6) 0.0001(5) -0.0096(5)
S1 0.01456(14) 0.01380(14) 0.01749(14) -0.00544(10) -0.00316(10) -0.00470(10)
P1 0.01912(15) 0.01736(15) 0.01761(15) -0.00435(11) -0.00416(12) -0.00547(12)
Si1 0.01976(16) 0.01692(16) 0.01943(16) -0.00636(12) -0.00614(13) -0.00613(13)
Si2 0.01502(16) 0.01688(16) 0.01992(16) -0.00420(12) -0.00289(12) -0.00766(12)
N1 0.0169(5) 0.0175(5) 0.0220(5) -0.0078(4) -0.0061(4) -0.0045(4)
N2 0.0155(5) 0.0147(5) 0.0191(5) -0.0065(4) -0.0017(4) -0.0065(4)
Li1 0.0224(10) 0.0182(9) 0.0233(10) -0.0074(8) -0.0045(8) -0.0056(8)

loop_
_atom_type_symbol
_atom_type_description
_atom_type_scat_dispersion_real
_atom_type_scat_dispersion_imag
_atom_type_scat_source
C C 0.0033 0.0016 'International Tables Vol C Tables 4.2.6.8 and 6.1.1.4'
H H 0.0000 0.0000 'International Tables Vol C Tables 4.2.6.8 and 6.1.1.4'
Li Li -0.0003 0.0001 'International Tables Vol C Tables 4.2.6.8 and 6.1.1.4'
N N 0.0061 0.0033 'International Tables Vol C Tables 4.2.6.8 and 6.1.1.4'
Si Si 0.0817 0.0704 'International Tables Vol C Tables 4.2.6.8 and 6.1.1.4'
P P 0.1023 0.0942 'International Tables Vol C Tables 4.2.6.8 and 6.1.1.4'
S S 0.1246 0.1234 'International Tables Vol C Tables 4.2.6.8 and 6.1.1.4'

loop_
_geom_angle_atom_site_label_1
_geom_angle_atom_site_label_2
_geom_angle_atom_site_label_3
_geom_angle
_geom_angle_site_symmetry_1
_geom_angle_site_symmetry_3
_geom_angle_publ_flag
Si2 C9 H9A 109.5 . . ?
Si2 C9 H9B 109.5 . . ?
H9A C9 H9B 109.5 . . ?
Si2 C9 H9C 109.5 . . ?
H9A C9 H9C 109.5 . . ?
H9B C9 H9C 109.5 . . ?
N1 S1 N2 105.89(5) . . ?
N1 S1 C1 102.66(6) . . ?
N2 S1 C1 101.53(5) . . ?
C2 P1 C3 100.05(6) . . ?
C2 P1 C1 101.71(6) . . ?
C3 P1 C1 99.36(6) . . ?
C2 P1 Li1 119.58(7) . 2_676 ?
C3 P1 Li1 138.00(7) . 2_676 ?
C1 P1 Li1 86.45(6) . 2_676 ?
N2 Si2 C8 106.30(5) . . ?
N2 Si2 C9 113.23(5) . . ?
C8 Si2 C9 109.71(6) . . ?
N2 Si2 C7 111.80(6) . . ?
C8 Si2 C7 109.76(6) . . ?
C9 Si2 C7 106.06(6) . . ?
N1 Si1 C6 106.51(6) . . ?
N1 Si1 C5 111.34(6) . . ?
C6 Si1 C5 108.41(7) . . ?
N1 Si1 C4 112.08(6) . . ?
C6 Si1 C4 110.97(7) . . ?
C5 Si1 C4 107.50(8) . . ?
S1 N1 Si1 119.57(6) . . ?
S1 N1 Li1 95.76(8) . . ?
Si1 N1 Li1 140.18(9) . . ?
S1 C1 P1 113.96(6) . . ?
S1 C1 H1A 108.8 . . ?
P1 C1 H1A 108.8 . . ?
S1 C1 H1B 108.8 . . ?
P1 C1 H1B 108.8 . . ?
H1A C1 H1B 107.7 . . ?
S1 N2 Si2 116.70(6) . . ?
S1 N2 Li1 122.12(8) . 2_676 ?
Si2 N2 Li1 119.18(8) . 2_676 ?
S1 N2 Li1 83.70(6) . . ?
Si2 N2 Li1 120.51(7) . . ?
Li1 N2 Li1 80.96(9) 2_676 . ?
P1 C2 H2A 109.5 . . ?
P1 C2 H2B 109.5 . . ?
H2A C2 H2B 109.5 . . ?
P1 C2 H2C 109.5 . . ?
H2A C2 H2C 109.5 . . ?
H2B C2 H2C 109.5 . . ?
P1 C3 H3A 109.5 . . ?
P1 C3 H3B 109.5 . . ?
H3A C3 H3B 109.5 . . ?
P1 C3 H3C 109.5 . . ?
H3A C3 H3C 109.5 . . ?
H3B C3 H3C 109.5 . . ?
Si1 C4 H4A 109.5 . . ?
Si1 C4 H4B 109.5 . . ?
H4A C4 H4B 109.5 . . ?
Si1 C4 H4C 109.5 . . ?
H4A C4 H4C 109.5 . . ?
H4B C4 H4C 109.5 . . ?
Si1 C5 H5A 109.5 . . ?
Si1 C5 H5B 109.5 . . ?
H5A C5 H5B 109.5 . . ?
Si1 C5 H5C 109.5 . . ?
H5A C5 H5C 109.5 . . ?
H5B C5 H5C 109.5 . . ?
Si1 C6 H6A 109.5 . . ?
Si1 C6 H6B 109.5 . . ?
H6A C6 H6B 109.5 . . ?
Si1 C6 H6C 109.5 . . ?
H6A C6 H6C 109.5 . . ?
H6B C6 H6C 109.5 . . ?
N1 Li1 N2 133.07(12) . 2_676 ?
N1 Li1 N2 73.00(8) . . ?
N2 Li1 N2 99.04(9) 2_676 . ?
N1 Li1 P1 144.16(11) . 2_676 ?
N2 Li1 P1 79.63(7) 2_676 2_676 ?
N2 Li1 P1 122.61(9) . 2_676 ?
N1 Li1 Li1 104.51(12) . 2_676 ?
N2 Li1 Li1 53.94(7) 2_676 2_676 ?
N2 Li1 Li1 45.10(7) . 2_676 ?
P1 Li1 Li1 108.18(10) 2_676 2_676 ?
Si2 C8 H8A 109.5 . . ?
Si2 C8 H8B 109.5 . . ?
H8A C8 H8B 109.5 . . ?
Si2 C8 H8C 109.5 . . ?
H8A C8 H8C 109.5 . . ?
H8B C8 H8C 109.5 . . ?
Si2 C7 H7A 109.5 . . ?
Si2 C7 H7B 109.5 . . ?
H7A C7 H7B 109.5 . . ?
Si2 C7 H7C 109.5 . . ?
H7A C7 H7C 109.5 . . ?
H7B C7 H7C 109.5 . . ?

loop_
_geom_bond_atom_site_label_1
_geom_bond_atom_site_label_2
_geom_bond_distance
_geom_bond_site_symmetry_2
_geom_bond_publ_flag
C9 Si2 1.8701(13) . ?
C9 H9A 0.9800 . ?
C9 H9B 0.9800 . ?
C9 H9C 0.9800 . ?
S1 N1 1.6031(10) . ?
S1 N2 1.6221(10) . ?
S1 C1 1.8286(12) . ?
P1 C2 1.8310(13) . ?
P1 C3 1.8346(13) . ?
P1 C1 1.8406(13) . ?
Si2 N2 1.7331(10) . ?
Si2 C8 1.8642(13) . ?
Si2 C7 1.8710(13) . ?
Si1 N1 1.7138(10) . ?
Si1 C6 1.8618(14) . ?
Si1 C5 1.8688(14) . ?
Si1 C4 1.8712(14) . ?
N1 Li1 1.989(2) . ?
C1 H1A 0.9900 . ?
C1 H1B 0.9900 . ?
N2 Li1 2.315(2) . ?
C2 H2A 0.9800 . ?
C2 H2B 0.9800 . ?
C2 H2C 0.9800 . ?
C3 H3A 0.9800 . ?
C3 H3B 0.9800 . ?
C3 H3C 0.9800 . ?
C4 H4A 0.9800 . ?
C4 H4B 0.9800 . ?
C4 H4C 0.9800 . ?
C5 H5A 0.9800 . ?
C5 H5B 0.9800 . ?
C5 H5C 0.9800 . ?
C6 H6A 0.9800 . ?
C6 H6B 0.9800 . ?
C6 H6C 0.9800 . ?
Li1 P1 2.655(2) 2_676 ?
C8 H8A 0.9800 . ?
C8 H8B 0.9800 . ?
C8 H8C 0.9800 . ?
C7 H7A 0.9800 . ?
C7 H7B 0.9800 . ?
C7 H7C 0.9800 . ?

loop_
_geom_torsion_atom_site_label_1
_geom_torsion_atom_site_label_2
_geom_torsion_atom_site_label_3
_geom_torsion_atom_site_label_4
_geom_torsion
_geom_torsion_site_symmetry_1
_geom_torsion_site_symmetry_2
_geom_torsion_site_symmetry_3
_geom_torsion_site_symmetry_4
_geom_torsion_publ_flag
N2 S1 N1 Si1 148.77(6) . . . . ?
C1 S1 N1 Si1 -105.16(7) . . . . ?
N2 S1 N1 Li1 -12.10(8) . . . . ?
C1 S1 N1 Li1 93.97(8) . . . . ?
C6 Si1 N1 S1 -172.27(7) . . . . ?
C5 Si1 N1 S1 69.73(9) . . . . ?
C4 Si1 N1 S1 -50.73(9) . . . . ?
C6 Si1 N1 Li1 -22.88(15) . . . . ?
C5 Si1 N1 Li1 -140.88(13) . . . . ?
C4 Si1 N1 Li1 98.66(14) . . . . ?
N1 S1 C1 P1 -141.24(7) . . . . ?
N2 S1 C1 P1 -31.84(8) . . . . ?
C2 P1 C1 S1 -67.20(8) . . . . ?
C3 P1 C1 S1 -169.61(7) . . . . ?
Li1 P1 C1 S1 52.29(8) 2_676 . . . ?
N1 S1 N2 Si2 -110.69(7) . . . . ?
C1 S1 N2 Si2 142.42(6) . . . . ?
N1 S1 N2 Li1 85.55(10) . . . 2_676 ?
C1 S1 N2 Li1 -21.34(10) . . . 2_676 ?
N1 S1 N2 Li1 10.39(7) . . . . ?
C1 S1 N2 Li1 -96.50(7) . . . . ?
C8 Si2 N2 S1 -152.29(6) . . . . ?
C9 Si2 N2 S1 -31.78(9) . . . . ?
C7 Si2 N2 S1 87.96(8) . . . . ?
C8 Si2 N2 Li1 11.96(10) . . . 2_676 ?
C9 Si2 N2 Li1 132.48(10) . . . 2_676 ?
C7 Si2 N2 Li1 -107.79(10) . . . 2_676 ?
C8 Si2 N2 Li1 108.86(8) . . . . ?
C9 Si2 N2 Li1 -130.62(8) . . . . ?
C7 Si2 N2 Li1 -10.89(9) . . . . ?
S1 N1 Li1 N2 -78.02(16) . . . 2_676 ?
Si1 N1 Li1 N2 128.41(14) . . . 2_676 ?
S1 N1 Li1 N2 8.50(6) . . . . ?
Si1 N1 Li1 N2 -145.08(11) . . . . ?
S1 N1 Li1 P1 131.12(16) . . . 2_676 ?
Si1 N1 Li1 P1 -22.5(3) . . . 2_676 ?
S1 N1 Li1 Li1 -24.21(12) . . . 2_676 ?
Si1 N1 Li1 Li1 -177.78(9) . . . 2_676 ?
S1 N2 Li1 N1 -8.40(6) . . . . ?
Si2 N2 Li1 N1 108.96(8) . . . . ?
Li1 N2 Li1 N1 -132.41(11) 2_676 . . . ?
S1 N2 Li1 N2 124.00(9) . . . 2_676 ?
Si2 N2 Li1 N2 -118.63(9) . . . 2_676 ?
Li1 N2 Li1 N2 0.0 2_676 . . 2_676 ?
S1 N2 Li1 P1 -152.57(9) . . . 2_676 ?
Si2 N2 Li1 P1 -35.21(13) . . . 2_676 ?
Li1 N2 Li1 P1 83.43(10) 2_676 . . 2_676 ?
S1 N2 Li1 Li1 124.01(9) . . . 2_676 ?
Si2 N2 Li1 Li1 -118.63(9) . . . 2_676 ?
